data_2210775
loop_
_publ_author_name
'Shu-Sheng Zhang'
'Li-Li Xu'
'Jin Zou'
'Sai Bi'
'Yong-Hong Wen'

_publ_section_title
;
 2-Chloro-<i>N</i>-(4-chloro-2-nitrophenyl)acetamide
;
_journal_coeditor_code SG2060
_journal_issue 10
_journal_name_full 'Acta Crystallographica Section E'
_journal_page_first o4478
_journal_page_last o4479
_journal_paper_doi 10.1107/S1600536806036555
_journal_volume 62
_journal_year 2006
_chemical_formula_iupac 'C8 H6 Cl2 N2 O3'
_chemical_formula_moiety 'C8 H6 Cl2 N2 O3'
_chemical_formula_sum 'C8 H6 Cl2 N2 O3'
_chemical_formula_weight 249.05
_chemical_name_systematic
;
2-Chloro-N-(4-chloro-2-nitrophenyl)acetamide
;
_space_group_IT_number 14
_symmetry_cell_setting monoclinic
_symmetry_space_group_name_Hall '-P 2ybc'
_symmetry_space_group_name_H-M 'P 1 21/c 1'
_atom_sites_solution_hydrogens geom
_atom_sites_solution_primary direct
_atom_sites_solution_secondary difmap
_audit_creation_method SHELXL-97
_cell_angle_alpha 90.00
_cell_angle_beta 96.474(7)
_cell_angle_gamma 90.00
_cell_formula_units_Z 4
_cell_length_a 5.2652(11)
_cell_length_b 19.641(6)
_cell_length_c 9.5770(19)
_cell_measurement_reflns_used 1407
_cell_measurement_temperature 293(2)
_cell_measurement_theta_max 25.1
_cell_measurement_theta_min 2.4
_cell_volume 984.1(4)
_computing_cell_refinement 'SAINT (Siemens, 1996)'
_computing_data_collection 'SMART (Siemens, 1996)'
_computing_data_reduction SAINT
_computing_molecular_graphics 'SHELXTL (Sheldrick, 1997b)'
_computing_publication_material
;
SHELXTL, PARST (Nardelli, 1995) and PLATON (Spek, 2003)
;
_computing_structure_refinement 'SHELXL97 (Sheldrick, 1997a)'
_computing_structure_solution 'SHELXS97 (Sheldrick, 1997a)'
_diffrn_ambient_temperature 293(2)
_diffrn_detector_area_resol_mean 8.33
_diffrn_measured_fraction_theta_full 0.986
_diffrn_measured_fraction_theta_max 0.986
_diffrn_measurement_device_type
;
Siemens SMART 1000 CCD area-detector
;
_diffrn_measurement_method \w
_diffrn_radiation_monochromator graphite
_diffrn_radiation_source 'fine-focus sealed tube'
_diffrn_radiation_type MoK\a
_diffrn_radiation_wavelength 0.71073
_diffrn_reflns_av_R_equivalents 0.0283
_diffrn_reflns_av_sigmaI/netI 0.0320
_diffrn_reflns_limit_h_max 6
_diffrn_reflns_limit_h_min -6
_diffrn_reflns_limit_k_max 20
_diffrn_reflns_limit_k_min -24
_diffrn_reflns_limit_l_max 11
_diffrn_reflns_limit_l_min -11
_diffrn_reflns_number 5433
_diffrn_reflns_theta_full 26.11
_diffrn_reflns_theta_max 26.11
_diffrn_reflns_theta_min 2.07
_diffrn_standards_number 0
_exptl_absorpt_coefficient_mu 0.646
_exptl_absorpt_correction_T_max 0.9502
_exptl_absorpt_correction_T_min 0.8501
_exptl_absorpt_correction_type multi-scan
_exptl_absorpt_process_details '(SADABS; Sheldrick, 1996)'
_exptl_crystal_colour yellow
_exptl_crystal_density_diffrn 1.681
_exptl_crystal_density_method 'not measured'
_exptl_crystal_description block
_exptl_crystal_F_000 504
_exptl_crystal_size_max 0.26
_exptl_crystal_size_mid 0.16
_exptl_crystal_size_min 0.08
_refine_diff_density_max 0.290
_refine_diff_density_min -0.181
_refine_ls_extinction_method none
_refine_ls_goodness_of_fit_ref 0.984
_refine_ls_hydrogen_treatment constr
_refine_ls_matrix_type full
_refine_ls_number_parameters 136
_refine_ls_number_reflns 1935
_refine_ls_number_restraints 0
_refine_ls_restrained_S_all 0.984
_refine_ls_R_factor_all 0.0586
_refine_ls_R_factor_gt 0.0429
_refine_ls_shift/su_max 0.001
_refine_ls_shift/su_mean 0.000
_refine_ls_structure_factor_coef Fsqd
_refine_ls_weighting_details 'calc w=1/[\s^2^(Fo^2^)+(0.0539P)^2^+0.2351P] where P=(Fo^2^+2Fc^2^)/3'
_refine_ls_weighting_scheme calc
_refine_ls_wR_factor_gt 0.0973
_refine_ls_wR_factor_ref 0.1064
_reflns_number_gt 1488
_reflns_number_total 1935
_reflns_threshold_expression I>2\s(I)
_cod_data_source_file sg2060.cif
_cod_data_source_block I
_cod_depositor_comments
;
The following automatic conversions were performed:
'_symmetry_cell_setting' value 'Monoclinic' changed to 'monoclinic'
according to '/home/saulius/struct/CIF-dictionaries/cif_core.dic'
dictionary named 'cif_core.dic' version 2.4.1 from 2010-06-29.

Automatic conversion script
Id: cif_fix_enum 1527 2010-12-29 10:47:43Z saulius 

The following automatic conversions were performed:

'_symmetry_cell_setting' value 'Monoclinic' changed to 'monoclinic'
according to /home/saulius/struct/CIF-dictionaries/cif_core.dic
dictionary named 'cif_core.dic' version 2.4.1 from 2010-06-29.

Automatic conversion script
Id: cif_fix_values 1715 2011-07-08 13:25:40Z adriana 
;
_cod_original_sg_symbol_H-M 'P 21/c'
_cod_database_code 2210775
_cod_database_fobs_code 2210775

loop_
_symmetry_equiv_pos_as_xyz
'x, y, z'
'-x, y+1/2, -z+1/2'
'-x, -y, -z'
'x, -y-1/2, z-1/2'

loop_
_atom_site_type_symbol
_atom_site_label
_atom_site_fract_x
_atom_site_fract_y
_atom_site_fract_z
_atom_site_U_iso_or_equiv
_atom_site_adp_type
_atom_site_calc_flag
_atom_site_refinement_flags
_atom_site_occupancy
Cl Cl1 0.35731(13) 0.51491(3) 0.81957(8) 0.0567(2) Uani d . 1
Cl Cl2 0.15835(17) 0.07924(3) 0.99365(8) 0.0722(3) Uani d . 1
O O1 0.0844(4) 0.39406(9) 1.0501(2) 0.0627(5) Uani d . 1
O O2 -0.1288(4) 0.31524(9) 1.1362(2) 0.0672(6) Uani d . 1
O O3 0.7665(4) 0.35440(9) 0.7569(2) 0.0674(6) Uani d . 1
N N1 0.4130(4) 0.36571(9) 0.8709(2) 0.0423(5) Uani d . 1
H H1A 0.3125 0.3961 0.8988 0.051 Uiso calc R 1
N N2 0.0345(4) 0.33350(10) 1.0645(2) 0.0426(5) Uani d . 1
C C1 0.4800(5) 0.24386(12) 0.8446(3) 0.0449(6) Uani d . 1
H H1B 0.6034 0.2528 0.7847 0.054 Uiso calc R 1
C C2 0.4220(5) 0.17721(12) 0.8737(3) 0.0484(6) Uani d . 1
H H2A 0.5076 0.1418 0.8348 0.058 Uiso calc R 1
C C3 0.2361(5) 0.16321(11) 0.9610(3) 0.0450(6) Uani d . 1
C C4 0.1124(5) 0.21467(12) 1.0215(2) 0.0419(6) Uani d . 1
H H4A -0.0112 0.2050 1.0807 0.050 Uiso calc R 1
C C5 0.1740(4) 0.28172(11) 0.9932(2) 0.0356(5) Uani d . 1
C C6 0.3575(4) 0.29826(11) 0.9031(2) 0.0363(5) Uani d . 1
C C7 0.6044(5) 0.38900(12) 0.8016(3) 0.0425(6) Uani d . 1
C C8 0.6274(5) 0.46565(12) 0.7860(3) 0.0548(7) Uani d . 1
H H8A 0.6642 0.4753 0.6910 0.066 Uiso calc R 1
H H8B 0.7732 0.4809 0.8493 0.066 Uiso calc R 1

loop_
_atom_site_aniso_label
_atom_site_aniso_U_11
_atom_site_aniso_U_22
_atom_site_aniso_U_33
_atom_site_aniso_U_12
_atom_site_aniso_U_13
_atom_site_aniso_U_23
Cl1 0.0589(4) 0.0365(4) 0.0771(5) 0.0053(3) 0.0187(3) 0.0052(3)
Cl2 0.1073(7) 0.0316(4) 0.0832(6) -0.0095(3) 0.0354(5) -0.0017(3)
O1 0.0710(13) 0.0347(10) 0.0913(14) -0.0028(8) 0.0475(11) -0.0076(9)
O2 0.0740(13) 0.0511(11) 0.0869(15) 0.0004(10) 0.0550(12) 0.0009(10)
O3 0.0641(13) 0.0475(11) 0.1003(16) 0.0049(9) 0.0516(12) 0.0031(11)
N1 0.0447(12) 0.0314(10) 0.0550(12) 0.0040(8) 0.0241(9) 0.0025(9)
N2 0.0435(12) 0.0401(11) 0.0472(12) -0.0008(9) 0.0175(9) -0.0019(9)
C1 0.0449(14) 0.0384(13) 0.0542(15) 0.0021(11) 0.0175(11) -0.0014(11)
C2 0.0567(16) 0.0365(13) 0.0534(15) 0.0060(11) 0.0118(12) -0.0054(11)
C3 0.0564(16) 0.0309(12) 0.0479(14) -0.0042(11) 0.0071(12) -0.0017(10)
C4 0.0474(14) 0.0391(13) 0.0406(13) -0.0052(10) 0.0106(11) -0.0005(10)
C5 0.0365(13) 0.0346(12) 0.0364(12) 0.0017(9) 0.0072(10) -0.0027(9)
C6 0.0350(12) 0.0333(12) 0.0416(13) 0.0026(9) 0.0091(10) -0.0007(10)
C7 0.0416(14) 0.0388(13) 0.0496(14) 0.0009(10) 0.0162(11) 0.0011(11)
C8 0.0550(17) 0.0394(14) 0.0748(19) 0.0021(12) 0.0289(14) 0.0079(13)

loop_
_atom_type_symbol
_atom_type_description
_atom_type_scat_dispersion_real
_atom_type_scat_dispersion_imag
_atom_type_scat_source
C C 0.0033 0.0016 'International Tables Vol C Tables 4.2.6.8 and 6.1.1.4'
H H 0.0000 0.0000 'International Tables Vol C Tables 4.2.6.8 and 6.1.1.4'
N N 0.0061 0.0033 'International Tables Vol C Tables 4.2.6.8 and 6.1.1.4'
O O 0.0106 0.0060 'International Tables Vol C Tables 4.2.6.8 and 6.1.1.4'
Cl Cl 0.1484 0.1585 'International Tables Vol C Tables 4.2.6.8 and 6.1.1.4'

loop_
_geom_angle_atom_site_label_1
_geom_angle_atom_site_label_2
_geom_angle_atom_site_label_3
_geom_angle
C7 N1 C6 128.06(19)
C7 N1 H1A 116.0
C6 N1 H1A 116.0
O2 N2 O1 121.5(2)
O2 N2 C5 118.81(19)
O1 N2 C5 119.66(19)
C2 C1 C6 121.4(2)
C2 C1 H1B 119.3
C6 C1 H1B 119.3
C1 C2 C3 119.9(2)
C1 C2 H2A 120.1
C3 C2 H2A 120.1
C4 C3 C2 120.8(2)
C4 C3 Cl2 119.6(2)
C2 C3 Cl2 119.62(19)
C3 C4 C5 119.1(2)
C3 C4 H4A 120.5
C5 C4 H4A 120.5
C4 C5 C6 122.0(2)
C4 C5 N2 115.3(2)
C6 C5 N2 122.7(2)
C1 C6 N1 121.2(2)
C1 C6 C5 116.8(2)
N1 C6 C5 121.99(19)
O3 C7 N1 125.6(2)
O3 C7 C8 117.1(2)
N1 C7 C8 117.2(2)
C7 C8 Cl1 116.55(17)
C7 C8 H8A 108.2
Cl1 C8 H8A 108.2
C7 C8 H8B 108.2
Cl1 C8 H8B 108.2
H8A C8 H8B 107.3

loop_
_geom_bond_atom_site_label_1
_geom_bond_atom_site_label_2
_geom_bond_distance
Cl1 C8 1.779(3)
Cl2 C3 1.736(2)
O1 N2 1.229(2)
O2 N2 1.214(2)
O3 C7 1.207(3)
N1 C7 1.348(3)
N1 C6 1.398(3)
N1 H1A 0.8600
N2 C5 1.467(3)
C1 C2 1.380(3)
C1 C6 1.397(3)
C1 H1B 0.9300
C2 C3 1.385(4)
C2 H2A 0.9300
C3 C4 1.366(3)
C4 C5 1.390(3)
C4 H4A 0.9300
C5 C6 1.405(3)
C7 C8 1.519(3)
C8 H8A 0.9700
C8 H8B 0.9700

loop_
_geom_hbond_atom_site_label_D
_geom_hbond_atom_site_label_H
_geom_hbond_atom_site_label_A
_geom_hbond_site_symmetry_A
_geom_hbond_distance_DH
_geom_hbond_distance_HA
_geom_hbond_distance_DA
_geom_hbond_angle_DHA
_geom_hbond_publ_flag
N1 H1A Cl1 1_555 0.86 2.47 2.981(2) 118 yes
N1 H1A O1 1_555 0.86 1.99 2.632(3) 131 yes
C1 H1B O3 1_555 0.93 2.20 2.826(3) 124 yes
C1 H1B O2 4_665 0.93 2.50 3.239(3) 137 yes
C4 H4A O3 4_466 0.93 2.45 3.342(4) 160 yes

loop_
_geom_torsion_atom_site_label_1
_geom_torsion_atom_site_label_2
_geom_torsion_atom_site_label_3
_geom_torsion_atom_site_label_4
_geom_torsion
C6 C1 C2 C3 0.9(4)
C1 C2 C3 C4 -1.4(4)
C1 C2 C3 Cl2 178.4(2)
C2 C3 C4 C5 0.6(4)
Cl2 C3 C4 C5 -179.21(18)
C3 C4 C5 C6 0.8(4)
C3 C4 C5 N2 -179.1(2)
O2 N2 C5 C4 -3.2(3)
O1 N2 C5 C4 177.0(2)
O2 N2 C5 C6 177.0(2)
O1 N2 C5 C6 -2.8(3)
C2 C1 C6 N1 -178.6(2)
C2 C1 C6 C5 0.3(4)
C7 N1 C6 C1 -10.4(4)
C7 N1 C6 C5 170.8(2)
C4 C5 C6 C1 -1.2(3)
N2 C5 C6 C1 178.6(2)
C4 C5 C6 N1 177.7(2)
N2 C5 C6 N1 -2.4(3)
C6 N1 C7 O3 -1.5(4)
C6 N1 C7 C8 -177.6(2)
O3 C7 C8 Cl1 167.9(2)
N1 C7 C8 Cl1 -15.7(3)

loop_
_cod_related_entry_id
_cod_related_entry_database
_cod_related_entry_code
1 ChemSpider 3601492
